data_4519054
loop_
_publ_author_name
'Diment, Wilfred T.'
'Gregory, Georgina L.'
'Kerr, Ryan W. F.'
'Phanopoulos, Andreas'
'Buchard, Antoine'
'Williams, Charlotte K.'

_publ_section_title
;
 Catalytic Synergy Using Al(III) and Group 1 Metals to Accelerate Epoxide
 and Anhydride Ring-Opening Copolymerizations
;
_journal_name_full 'ACS Catalysis'
_journal_page_first 12532
_journal_page_last 12542
_journal_paper_doi 10.1021/acscatal.1c04020
_journal_year 2021
_chemical_formula_moiety 'C74 H76 Al2 K2 N4 O17'
_chemical_formula_sum 'C74 H76 Al2 K2 N4 O17'
_chemical_formula_weight 1425.54
_space_group_crystal_system monoclinic
_space_group_IT_number 14
_space_group_name_Hall '-P 2yn'
_space_group_name_H-M_alt 'P 1 21/n 1'
_atom_sites_solution_hydrogens geom
_atom_sites_solution_primary dual
_audit_creation_date 2021-07-02
_audit_creation_method
;
Olex2 1.2
(compiled 2018.05.29 svn.r3508 for OlexSys, GUI svn.r5506)
;
_cell_angle_alpha 90
_cell_angle_beta 114.699(2)
_cell_angle_gamma 90
_cell_formula_units_Z 4
_cell_length_a 15.0779(2)
_cell_length_b 30.1479(4)
_cell_length_c 17.5249(3)
_cell_measurement_reflns_used 12650
_cell_measurement_temperature 150.00(13)
_cell_measurement_theta_max 75.7420
_cell_measurement_theta_min 3.0970
_cell_volume 7237.5(2)
_computing_cell_refinement 'CrysAlisPro 1.171.39.46 (Rigaku OD, 2018)'
_computing_data_collection 'CrysAlisPro 1.171.39.46 (Rigaku OD, 2018)'
_computing_data_reduction 'CrysAlisPro 1.171.39.46 (Rigaku OD, 2018)'
_computing_molecular_graphics 'Olex2 (Dolomanov et al., 2009)'
_computing_publication_material 'Olex2 (Dolomanov et al., 2009)'
_computing_structure_refinement 'ShelXL (Sheldrick, 2015)'
_computing_structure_solution 'ShelXT (Sheldrick, 2015)'
_diffrn_ambient_environment N~2~
_diffrn_ambient_temperature 150.00(13)
_diffrn_detector 'CCD plate'
_diffrn_detector_area_resol_mean 10.4102
_diffrn_detector_type Atlas
_diffrn_measured_fraction_theta_full 0.998
_diffrn_measured_fraction_theta_max 0.987
_diffrn_measurement_details
;
List of Runs (angles in degrees, time in seconds):

  # Type    Start    End  Width  t~exp~   \w     \q     \k     \f   Frames
--------------------------------------------------------------------------
  1  \w    -39.00  12.00   1.00    8.00    --  -42.66  57.00-120.00   51
  2  \w      0.00  27.00   1.00    8.00    --  -42.66  19.00-150.00   27
  3  \w     -1.00  31.00   1.00    8.00    --  -42.66  19.00 -30.00   32
  4  \w     -3.00  35.00   1.00    8.00    --  -42.66  19.00 120.00   38
  5  \w     -5.00  30.00   1.00    8.00    --  -42.66  19.00-180.00   35
  6  \w     76.00 129.00   1.00    8.00    --   42.66 178.00 -90.00   53
  7  \w     92.00 164.00   1.00   30.00    --  111.00  45.00 -30.00   72
  8  \w     60.00 106.00   1.00   30.00    --  111.00 -95.00 120.00   46
  9  \w     40.00  69.00   1.00   30.00    --  111.00 -45.00-150.00   29
 10  \w     42.00  68.00   1.00   30.00    --  111.00 -45.00 -60.00   26
 11  \w     55.00  81.00   1.00   30.00    --  111.00 -61.00-180.00   26
 12  \w     41.00  71.00   1.00   30.00    --  111.00 -45.00  30.00   30
 13  \w    150.00 176.00   1.00   30.00    --  111.00 125.00  30.00   26
 14  \w     33.00  73.00   1.00   30.00    --  111.00 -95.00-150.00   40
 15  \w    106.00 153.00   1.00   30.00    --  111.00 125.00-120.00   47
 16  \w     75.00 101.00   1.00   30.00    --  111.00 -95.00-150.00   26
 17  \w     40.00  70.00   1.00   30.00    --  111.00 -45.00 -90.00   30
 18  \w     87.00 177.00   1.00   30.00    --  111.00  45.00 -60.00   90
 19  \w     48.00 107.00   1.00   30.00    --  111.00-120.00 131.00   59
 20  \w     58.00  91.00   1.00   30.00    --  111.00 -61.00 120.00   33
 21  \w     39.00  84.00   1.00   30.00    --  111.00 -95.00 150.00   45
 22  \w     90.00 167.00   1.00   30.00    --  111.00  45.00  60.00   77
 23  \w     83.00 109.00   1.00   30.00    --  111.00-114.00-155.61   26
 24  \w     42.00  67.00   1.00   30.00    --  111.00-114.00-155.61   25
 25  \w    -21.00 -19.00   1.00    8.00    --  -42.66  38.00  30.00    2
;
_diffrn_measurement_device 'four-circle diffractometer'
_diffrn_measurement_device_type 'SuperNova, Dual, Cu at home/near, Atlas'
_diffrn_measurement_method '\w scans'
_diffrn_orient_matrix_type 'CrysAlisPro convention (1999,Acta A55,543-557)'
_diffrn_orient_matrix_UB_11 -0.0052235000
_diffrn_orient_matrix_UB_12 0.0504429000
_diffrn_orient_matrix_UB_13 0.0116686000
_diffrn_orient_matrix_UB_21 0.0567223000
_diffrn_orient_matrix_UB_22 -0.0056478000
_diffrn_orient_matrix_UB_23 0.0956786000
_diffrn_orient_matrix_UB_31 0.0969631000
_diffrn_orient_matrix_UB_32 0.0060150000
_diffrn_orient_matrix_UB_33 -0.0084180000
_diffrn_radiation_monochromator mirror
_diffrn_radiation_probe x-ray
_diffrn_radiation_type CuK\a
_diffrn_radiation_wavelength 1.54184
_diffrn_reflns_av_R_equivalents 0.0513
_diffrn_reflns_av_unetI/netI 0.0550
_diffrn_reflns_Laue_measured_fraction_full 0.998
_diffrn_reflns_Laue_measured_fraction_max 0.987
_diffrn_reflns_limit_h_max 18
_diffrn_reflns_limit_h_min -12
_diffrn_reflns_limit_k_max 36
_diffrn_reflns_limit_k_min -37
_diffrn_reflns_limit_l_max 22
_diffrn_reflns_limit_l_min -22
_diffrn_reflns_number 44644
_diffrn_reflns_point_group_measured_fraction_full 0.998
_diffrn_reflns_point_group_measured_fraction_max 0.987
_diffrn_reflns_theta_full 67.684
_diffrn_reflns_theta_max 76.190
_diffrn_reflns_theta_min 3.139
_diffrn_source 'micro-focus sealed X-ray tube'
_diffrn_source_type 'SuperNova (Cu) X-ray Source'
_exptl_absorpt_coefficient_mu 1.979
_exptl_absorpt_correction_T_max 1.00000
_exptl_absorpt_correction_T_min 0.77784
_exptl_absorpt_correction_type multi-scan
_exptl_absorpt_process_details
;
CrysAlisPro 1.171.39.46 (Rigaku Oxford Diffraction, 2018)
Empirical absorption correction using spherical harmonics,
 implemented in SCALE3 ABSPACK scaling algorithm.
;
_exptl_crystal_colour 'dull yellow'
_exptl_crystal_colour_lustre dull
_exptl_crystal_colour_primary yellow
_exptl_crystal_density_diffrn 1.308
_exptl_crystal_description needle
_exptl_crystal_F_000 2992
_exptl_crystal_size_max 0.49
_exptl_crystal_size_mid 0.128
_exptl_crystal_size_min 0.065
_refine_diff_density_max 0.582
_refine_diff_density_min -0.285
_refine_diff_density_rms 0.052
_refine_ls_extinction_method none
_refine_ls_goodness_of_fit_ref 1.023
_refine_ls_hydrogen_treatment constr
_refine_ls_matrix_type full
_refine_ls_number_parameters 900
_refine_ls_number_reflns 14927
_refine_ls_number_restraints 0
_refine_ls_restrained_S_all 1.023
_refine_ls_R_factor_all 0.0561
_refine_ls_R_factor_gt 0.0428
_refine_ls_shift/su_max 0.001
_refine_ls_shift/su_mean 0.000
_refine_ls_structure_factor_coef Fsqd
_refine_ls_weighting_details 'w=1/[\s^2^(Fo^2^)+(0.0506P)^2^+1.0925P] where P=(Fo^2^+2Fc^2^)/3'
_refine_ls_weighting_scheme calc
_refine_ls_wR_factor_gt 0.1061
_refine_ls_wR_factor_ref 0.1144
_reflns_Friedel_coverage 0.000
_reflns_number_gt 11897
_reflns_number_total 14927
_reflns_threshold_expression 'I > 2\s(I)'
_cod_data_source_file cs1c04020_si_002.cif
_cod_data_source_block 021rwfk21
_cod_database_code 4519054
_shelx_shelxl_version_number 2018/3
_chemical_oxdiff_formula C100H100Al1K1N4O10
_shelx_space_group_comment
;
The symmetry employed for this shelxl refinement is uniquely defined
by the following loop, which should always be used as a source of
symmetry information in preference to the above space-group names.
They are only intended as comments.
;
_reflns_odcompleteness_completeness 99.56
_reflns_odcompleteness_iscentric 1
_reflns_odcompleteness_theta 74.33
_olex2_refinement_description
;
1. Fixed Uiso
 At 1.2 times of:
  All C(H) groups, All C(H,H) groups
 At 1.5 times of:
  All C(H,H,H) groups
2.a Secondary CH2 refined with riding coordinates:
 C9(H9A,H9B), C44(H44A,H44B), C48(H48A,H48B), C13(H13A,H13B), C73(H73A,H73B),
 C72(H72A,H72B), C74(H74A,H74B), C71(H71A,H71B)
2.b Aromatic/amide H refined with riding coordinates:
 C49(H49), C70(H70), C24(H24), C43(H43), C14(H14), C8(H8), C38(H38), C31(H31),
 C51(H51), C53(H53), C28(H28), C25(H25), C66(H66), C52(H52), C26(H26), C68(H68),
  C59(H59), C39(H39), C32(H32), C16(H16), C67(H67), C69(H69), C40(H40),
 C27(H27), C5(H5), C35(H35), C17(H17), C18(H18), C33(H33), C63(H63), C34(H34),
 C3(H3), C4(H4), C61(H61), C60(H60), C62(H62)
2.c Idealised Me refined as rotating group:
 C11(H11A,H11B,H11C), C47(H47A,H47B,H47C), C36(H36A,H36B,H36C), C12(H12A,H12B,
 H12C), C56(H56A,H56B,H56C), C46(H46A,H46B,H46C), C21(H21A,H21B,H21C), C1(H1A,
 H1B,H1C)
;
_ins_header
;
TITL 021RWFK21 in P2(1)/n 
REM P2(1)/n (#14 in standard setting)
CELL 1.54184  15.077907  30.147922  17.524862  90.0000 114.6993  90.0000
ZERR    7.00   0.000209   0.000395   0.000256   0.0000   0.0018   0.0000
LATT  1
SYMM -x+1/2, y+1/2,-z+1/2 
SFAC C H N O Al K
UNIT 700.00 700.00 28.00 70.00 7.00 7.00
TREF
HKLF 4
END
;
_olex2_date_sample_data_collection 2021-06-04
_olex2_submission_special_instructions 'No special instructions were received'
_oxdiff_exptl_absorpt_empirical_details
;
Empirical correction (ABSPACK) includes:
- Absorption correction using spherical harmonics
- Frame scaling
;
_oxdiff_exptl_absorpt_empirical_full_max 1.395
_oxdiff_exptl_absorpt_empirical_full_min 0.633

loop_
_space_group_symop_operation_xyz
'x, y, z'
'-x+1/2, y+1/2, -z+1/2'
'-x, -y, -z'
'x-1/2, -y-1/2, z-1/2'

loop_
_atom_site_label
_atom_site_type_symbol
_atom_site_fract_x
_atom_site_fract_y
_atom_site_fract_z
_atom_site_U_iso_or_equiv
_atom_site_adp_type
_atom_site_occupancy
_atom_site_site_symmetry_order
_atom_site_calc_flag
_atom_site_refinement_flags_posn
_atom_site_refinement_flags_adp
_atom_site_refinement_flags_occupancy
_atom_site_disorder_assembly
_atom_site_disorder_group
K2 K 0.36012(3) 0.24649(2) 0.63438(2) 0.02918(9) Uani 1 1 d . . . . .
K1 K 0.34504(3) 0.36994(2) 0.67066(3) 0.03323(10) Uani 1 1 d . . . . .
Al2 Al 0.40918(4) 0.26626(2) 0.45141(3) 0.02168(11) Uani 1 1 d . . . . .
Al1 Al 0.28544(4) 0.38701(2) 0.84711(3) 0.02299(11) Uani 1 1 d . . . . .
O10 O 0.48278(9) 0.27371(4) 0.56475(8) 0.0249(2) Uani 1 1 d . . . . .
O11 O 0.29557(9) 0.26330(4) 0.46668(8) 0.0253(3) Uani 1 1 d . . . . .
O13 O 0.39282(9) 0.32855(4) 0.42828(8) 0.0248(2) Uani 1 1 d . . . . .
O15 O 0.42251(9) 0.20365(4) 0.45161(8) 0.0266(3) Uani 1 1 d . . . . .
O7 O 0.24878(9) 0.44658(5) 0.84667(8) 0.0278(3) Uani 1 1 d . . . . .
O9 O 0.51838(10) 0.30294(5) 0.71682(8) 0.0297(3) Uani 1 1 d . . . . .
O3 O 0.39739(9) 0.39611(5) 0.83188(8) 0.0278(3) Uani 1 1 d . . . . .
O2 O 0.21289(9) 0.38225(5) 0.73224(8) 0.0290(3) Uani 1 1 d . . . . .
O5 O 0.31113(9) 0.32517(4) 0.86679(8) 0.0272(3) Uani 1 1 d . . . . .
O6 O 0.31800(10) 0.29368(5) 0.75336(9) 0.0314(3) Uani 1 1 d . . . . .
O12 O 0.18102(10) 0.28825(5) 0.53836(8) 0.0305(3) Uani 1 1 d . . . . .
O16 O 0.43454(12) 0.18105(5) 0.57788(9) 0.0348(3) Uani 1 1 d . . . . .
O14 O 0.38219(12) 0.36409(5) 0.53701(9) 0.0381(3) Uani 1 1 d . . . . .
O1 O 0.16842(11) 0.41248(6) 0.57953(9) 0.0410(4) Uani 1 1 d . . . . .
O4 O 0.50098(12) 0.42631(5) 0.75350(11) 0.0400(3) Uani 1 1 d . . . . .
N3 N 0.53330(11) 0.27092(5) 0.43238(9) 0.0246(3) Uani 1 1 d . . . . .
N1 N 0.16060(11) 0.37218(5) 0.86312(10) 0.0264(3) Uani 1 1 d . . . . .
N4 N 0.32927(11) 0.25990(5) 0.32273(9) 0.0251(3) Uani 1 1 d . . . . .
N2 N 0.36301(11) 0.39419(5) 0.97484(10) 0.0249(3) Uani 1 1 d . . . . .
O17 O 0.22487(14) 0.16780(7) 0.63788(11) 0.0504(4) Uani 1 1 d . . . . .
C23 C 0.31503(12) 0.24742(6) 0.86187(11) 0.0246(3) Uani 1 1 d . . . . .
C55 C 0.21128(12) 0.28092(6) 0.41758(11) 0.0242(3) Uani 1 1 d . . . . .
C42 C 0.55612(13) 0.30069(6) 0.59938(11) 0.0252(3) Uani 1 1 d . . . . .
C65 C 0.41564(13) 0.12661(6) 0.47557(11) 0.0253(3) Uani 1 1 d . . . . .
C7 C 0.12402(13) 0.39694(7) 0.69005(12) 0.0285(4) Uani 1 1 d . . . . .
C49 C 0.23912(13) 0.27177(6) 0.28812(11) 0.0269(4) Uani 1 1 d . . . . .
H49 H 0.208794 0.270786 0.229765 0.032 Uiso 1 1 calc R . . . .
C50 C 0.17999(13) 0.28648(6) 0.33025(12) 0.0265(4) Uani 1 1 d . . . . .
C70 C 0.38737(14) 0.11667(7) 0.39150(12) 0.0297(4) Uani 1 1 d . . . . .
H70 H 0.376625 0.139467 0.352893 0.036 Uiso 1 1 calc R . . . .
C37 C 0.57996(13) 0.31710(6) 0.68182(12) 0.0272(4) Uani 1 1 d . . . . .
C20 C 0.46894(13) 0.42307(6) 0.87408(13) 0.0278(4) Uani 1 1 d . . . . .
C22 C 0.31486(12) 0.29209(6) 0.82292(11) 0.0247(3) Uani 1 1 d . . . . .
C57 C 0.37430(13) 0.36224(6) 0.46436(12) 0.0267(4) Uani 1 1 d . . . . .
C45 C 0.46623(14) 0.26154(7) 0.27581(11) 0.0277(4) Uani 1 1 d . . . . .
C24 C 0.34856(13) 0.24187(7) 0.94847(12) 0.0285(4) Uani 1 1 d . . . . .
H24 H 0.370520 0.266261 0.983941 0.034 Uiso 1 1 calc R . . . .
C43 C 0.60594(13) 0.29414(7) 0.48182(12) 0.0281(4) Uani 1 1 d . . . . .
H43 H 0.656366 0.298844 0.465345 0.034 Uiso 1 1 calc R . . . .
C30 C 0.16313(14) 0.51115(7) 0.77909(12) 0.0298(4) Uani 1 1 d . . . . .
C14 C 0.44178(13) 0.41765(6) 1.00434(12) 0.0282(4) Uani 1 1 d . . . . .
H14 H 0.468078 0.423820 1.061555 0.034 Uiso 1 1 calc R . . . .
O8 O 0.31322(17) 0.48907(8) 0.7791(2) 0.0833(9) Uani 1 1 d . . . . .
C54 C 0.14502(13) 0.29350(6) 0.45247(12) 0.0269(4) Uani 1 1 d . . . . .
C8 C 0.07507(13) 0.37949(7) 0.80488(13) 0.0301(4) Uani 1 1 d . . . . .
H8 H 0.022456 0.373427 0.817846 0.036 Uiso 1 1 calc R . . . .
C10 C 0.22751(14) 0.37737(7) 1.02090(12) 0.0281(4) Uani 1 1 d . . . . .
C64 C 0.42584(13) 0.17406(6) 0.50579(11) 0.0256(3) Uani 1 1 d . . . . .
C6 C 0.05228(14) 0.39600(7) 0.72203(13) 0.0314(4) Uani 1 1 d . . . . .
C9 C 0.16451(13) 0.35209(7) 0.94059(12) 0.0285(4) Uani 1 1 d . . . . .
H9A H 0.189691 0.322146 0.944885 0.034 Uiso 1 1 calc R . . . .
H9B H 0.098590 0.350022 0.936781 0.034 Uiso 1 1 calc R . . . .
C44 C 0.54508(14) 0.24947(7) 0.36224(12) 0.0295(4) Uani 1 1 d . . . . .
H44A H 0.544799 0.217570 0.369401 0.035 Uiso 1 1 calc R . . . .
H44B H 0.608247 0.257582 0.364201 0.035 Uiso 1 1 calc R . . . .
C48 C 0.36847(14) 0.24148(7) 0.26550(11) 0.0292(4) Uani 1 1 d . . . . .
H48A H 0.321083 0.246173 0.208138 0.035 Uiso 1 1 calc R . . . .
H48B H 0.376643 0.209724 0.274617 0.035 Uiso 1 1 calc R . . . .
C41 C 0.61698(13) 0.31365(7) 0.56051(12) 0.0282(4) Uani 1 1 d . . . . .
C38 C 0.65826(15) 0.34486(8) 0.72142(13) 0.0339(4) Uani 1 1 d . . . . .
H38 H 0.672821 0.354854 0.775548 0.041 Uiso 1 1 calc R . . . .
C31 C 0.08547(15) 0.50135(7) 0.79882(12) 0.0318(4) Uani 1 1 d . . . . .
H31 H 0.087299 0.475919 0.829477 0.038 Uiso 1 1 calc R . . . .
C51 C 0.08586(14) 0.30274(7) 0.27957(12) 0.0299(4) Uani 1 1 d . . . . .
H51 H 0.066239 0.305958 0.222013 0.036 Uiso 1 1 calc R . . . .
C13 C 0.33557(13) 0.37391(7) 1.03819(12) 0.0288(4) Uani 1 1 d . . . . .
H13A H 0.373844 0.387724 1.091997 0.035 Uiso 1 1 calc R . . . .
H13B H 0.353318 0.342775 1.043073 0.035 Uiso 1 1 calc R . . . .
C58 C 0.33879(14) 0.40277(7) 0.40900(13) 0.0299(4) Uani 1 1 d . . . . .
C53 C 0.05273(14) 0.30899(7) 0.40214(13) 0.0307(4) Uani 1 1 d . . . . .
H53 H 0.009912 0.316268 0.425980 0.037 Uiso 1 1 calc R . . . .
C2 C 0.09585(15) 0.41337(7) 0.60712(13) 0.0329(4) Uani 1 1 d . . . . .
C15 C 0.49348(13) 0.43535(7) 0.95763(13) 0.0295(4) Uani 1 1 d . . . . .
C28 C 0.28039(14) 0.21071(7) 0.80971(12) 0.0302(4) Uani 1 1 d . . . . .
H28 H 0.257898 0.214083 0.751887 0.036 Uiso 1 1 calc R . . . .
C25 C 0.34927(14) 0.20000(7) 0.98195(13) 0.0326(4) Uani 1 1 d . . . . .
H25 H 0.373514 0.196394 1.039840 0.039 Uiso 1 1 calc R . . . .
C66 C 0.43139(16) 0.09190(7) 0.53233(13) 0.0338(4) Uani 1 1 d . . . . .
H66 H 0.450943 0.098092 0.589052 0.041 Uiso 1 1 calc R . . . .
C11 C 0.19461(15) 0.42571(7) 1.01532(13) 0.0315(4) Uani 1 1 d . . . . .
H11A H 0.202568 0.440091 0.969706 0.047 Uiso 1 1 calc GR . . . .
H11B H 0.233448 0.440664 1.066938 0.047 Uiso 1 1 calc GR . . . .
H11C H 0.127152 0.426731 1.005830 0.047 Uiso 1 1 calc GR . . . .
C52 C 0.02303(14) 0.31385(7) 0.31519(13) 0.0324(4) Uani 1 1 d . . . . .
H52 H -0.039026 0.324557 0.281746 0.039 Uiso 1 1 calc R . . . .
C47 C 0.46001(15) 0.31156(7) 0.26312(13) 0.0332(4) Uani 1 1 d . . . . .
H47A H 0.439104 0.325044 0.302470 0.050 Uiso 1 1 calc GR . . . .
H47B H 0.413941 0.318293 0.206935 0.050 Uiso 1 1 calc GR . . . .
H47C H 0.523046 0.322918 0.271957 0.050 Uiso 1 1 calc GR . . . .
C26 C 0.31398(15) 0.16352(7) 0.92946(14) 0.0352(4) Uani 1 1 d . . . . .
H26 H 0.313749 0.135603 0.951961 0.042 Uiso 1 1 calc R . . . .
C68 C 0.39002(16) 0.03868(7) 0.42080(14) 0.0368(4) Uani 1 1 d . . . . .
H68 H 0.381334 0.009413 0.402366 0.044 Uiso 1 1 calc R . . . .
C29 C 0.24967(15) 0.48047(7) 0.80223(14) 0.0358(4) Uani 1 1 d . . . . .
C36 C 0.54979(15) 0.31103(7) 0.80478(12) 0.0319(4) Uani 1 1 d . . . . .
H36A H 0.507587 0.295651 0.824428 0.048 Uiso 1 1 calc GR . . . .
H36B H 0.547338 0.342284 0.814205 0.048 Uiso 1 1 calc GR . . . .
H36C H 0.615500 0.300581 0.834675 0.048 Uiso 1 1 calc GR . . . .
C59 C 0.28913(15) 0.39872(7) 0.32227(14) 0.0346(4) Uani 1 1 d . . . . .
H59 H 0.279772 0.370872 0.297265 0.042 Uiso 1 1 calc R . . . .
C39 C 0.71642(15) 0.35818(8) 0.68020(14) 0.0388(5) Uani 1 1 d . . . . .
H39 H 0.768204 0.377634 0.706459 0.047 Uiso 1 1 calc R . . . .
C32 C 0.00517(15) 0.52909(8) 0.77329(14) 0.0381(5) Uani 1 1 d . . . . .
H32 H -0.046703 0.522080 0.786679 0.046 Uiso 1 1 calc R . . . .
C19 C 0.52859(15) 0.43999(7) 0.83508(15) 0.0342(4) Uani 1 1 d . . . . .
C12 C 0.21380(16) 0.35374(8) 1.09270(13) 0.0368(4) Uani 1 1 d . . . . .
H12A H 0.147795 0.357611 1.086118 0.055 Uiso 1 1 calc GR . . . .
H12B H 0.257824 0.366124 1.145439 0.055 Uiso 1 1 calc GR . . . .
H12C H 0.227213 0.322678 1.091497 0.055 Uiso 1 1 calc GR . . . .
C16 C 0.57579(15) 0.46230(7) 1.00201(16) 0.0375(4) Uani 1 1 d . . . . .
H16 H 0.591975 0.469500 1.057855 0.045 Uiso 1 1 calc R . . . .
C67 C 0.41812(17) 0.04815(7) 0.50492(14) 0.0381(5) Uani 1 1 d . . . . .
H67 H 0.428145 0.025227 0.543159 0.046 Uiso 1 1 calc R . . . .
C56 C 0.11584(15) 0.29845(8) 0.57598(13) 0.0360(4) Uani 1 1 d . . . . .
H56A H 0.061503 0.278347 0.555288 0.054 Uiso 1 1 calc GR . . . .
H56B H 0.092629 0.328321 0.562086 0.054 Uiso 1 1 calc GR . . . .
H56C H 0.149526 0.295535 0.635859 0.054 Uiso 1 1 calc GR . . . .
C69 C 0.37494(18) 0.07280(8) 0.36439(14) 0.0387(5) Uani 1 1 d . . . . .
H69 H 0.356342 0.066458 0.307843 0.046 Uiso 1 1 calc R . . . .
C40 C 0.69676(14) 0.34252(8) 0.60160(13) 0.0355(4) Uani 1 1 d . . . . .
H40 H 0.736092 0.350906 0.574964 0.043 Uiso 1 1 calc R . . . .
C27 C 0.27906(16) 0.16906(7) 0.84314(14) 0.0357(4) Uani 1 1 d . . . . .
H27 H 0.254722 0.144833 0.807607 0.043 Uiso 1 1 calc R . . . .
C46 C 0.49469(16) 0.23942(8) 0.21023(13) 0.0372(5) Uani 1 1 d . . . . .
H46A H 0.558142 0.249584 0.217702 0.056 Uiso 1 1 calc GR . . . .
H46B H 0.447736 0.247064 0.154865 0.056 Uiso 1 1 calc GR . . . .
H46C H 0.495966 0.207808 0.217153 0.056 Uiso 1 1 calc GR . . . .
C73 C 0.18276(17) 0.14848(9) 0.49843(14) 0.0404(5) Uani 1 1 d . . . . .
H73A H 0.159662 0.122768 0.462169 0.049 Uiso 1 1 calc R . . . .
H73B H 0.220446 0.167119 0.477815 0.049 Uiso 1 1 calc R . . . .
C5 C -0.04333(15) 0.41075(9) 0.67179(14) 0.0401(5) Uani 1 1 d . . . . .
H5 H -0.090386 0.409300 0.693042 0.048 Uiso 1 1 calc R . . . .
C72 C 0.09675(17) 0.17446(8) 0.50241(14) 0.0385(5) Uani 1 1 d . . . . .
H72A H 0.094107 0.204507 0.481753 0.046 Uiso 1 1 calc R . . . .
H72B H 0.035055 0.159806 0.470111 0.046 Uiso 1 1 calc R . . . .
C35 C 0.15966(16) 0.54964(8) 0.73414(15) 0.0395(5) Uani 1 1 d . . . . .
H35 H 0.211689 0.556725 0.721005 0.047 Uiso 1 1 calc R . . . .
C17 C 0.63169(16) 0.47782(8) 0.96331(18) 0.0448(5) Uani 1 1 d . . . . .
H17 H 0.685636 0.495627 0.992668 0.054 Uiso 1 1 calc R . . . .
C18 C 0.60755(17) 0.46683(8) 0.87930(18) 0.0435(5) Uani 1 1 d . . . . .
H18 H 0.645284 0.477782 0.852981 0.052 Uiso 1 1 calc R . . . .
C33 C 0.00139(16) 0.56717(8) 0.72803(14) 0.0400(5) Uani 1 1 d . . . . .
H33 H -0.052887 0.585658 0.710681 0.048 Uiso 1 1 calc R . . . .
C74 C 0.24360(18) 0.13452(8) 0.58915(14) 0.0434(5) Uani 1 1 d . . . . .
H74A H 0.223543 0.105576 0.600359 0.052 Uiso 1 1 calc R . . . .
H74B H 0.312449 0.133504 0.601074 0.052 Uiso 1 1 calc R . . . .
C63 C 0.35218(19) 0.44493(8) 0.44475(17) 0.0434(5) Uani 1 1 d . . . . .
H63 H 0.384237 0.447957 0.502761 0.052 Uiso 1 1 calc R . . . .
C34 C 0.07932(18) 0.57752(8) 0.70877(16) 0.0426(5) Uani 1 1 d . . . . .
H34 H 0.077675 0.603191 0.678786 0.051 Uiso 1 1 calc R . . . .
C3 C 0.00188(16) 0.42851(8) 0.56018(14) 0.0410(5) Uani 1 1 d . . . . .
H3 H -0.014695 0.439717 0.506506 0.049 Uiso 1 1 calc R . . . .
C4 C -0.06852(16) 0.42705(9) 0.59301(15) 0.0450(5) Uani 1 1 d . . . . .
H4 H -0.131658 0.437099 0.561312 0.054 Uiso 1 1 calc R . . . .
C61 C 0.26905(19) 0.47799(9) 0.3094(2) 0.0512(6) Uani 1 1 d . . . . .
H61 H 0.246089 0.503040 0.275959 0.061 Uiso 1 1 calc R . . . .
C60 C 0.25351(18) 0.43631(9) 0.27303(16) 0.0459(5) Uani 1 1 d . . . . .
H60 H 0.218967 0.433448 0.215194 0.055 Uiso 1 1 calc R . . . .
C62 C 0.3185(2) 0.48239(9) 0.3952(2) 0.0546(7) Uani 1 1 d . . . . .
H62 H 0.329239 0.510370 0.419785 0.065 Uiso 1 1 calc R . . . .
C71 C 0.1206(2) 0.17413(10) 0.59616(16) 0.0500(6) Uani 1 1 d . . . . .
H71A H 0.101961 0.201986 0.613000 0.060 Uiso 1 1 calc R . . . .
H71B H 0.086581 0.150146 0.609498 0.060 Uiso 1 1 calc R . . . .
C21 C 0.5528(2) 0.44444(9) 0.7088(2) 0.0549(7) Uani 1 1 d . . . . .
H21A H 0.529095 0.431381 0.653891 0.082 Uiso 1 1 calc GR . . . .
H21B H 0.621181 0.438175 0.738807 0.082 Uiso 1 1 calc GR . . . .
H21C H 0.543070 0.475956 0.703665 0.082 Uiso 1 1 calc GR . . . .
C1 C 0.1443(2) 0.42698(12) 0.49599(16) 0.0569(7) Uani 1 1 d . . . . .
H1A H 0.199440 0.422764 0.482768 0.085 Uiso 1 1 calc GR . . . .
H1B H 0.127278 0.457855 0.491121 0.085 Uiso 1 1 calc GR . . . .
H1C H 0.089961 0.410095 0.457687 0.085 Uiso 1 1 calc GR . . . .

loop_
_atom_site_aniso_label
_atom_site_aniso_U_11
_atom_site_aniso_U_22
_atom_site_aniso_U_33
_atom_site_aniso_U_23
_atom_site_aniso_U_13
_atom_site_aniso_U_12
K2 0.03523(19) 0.0347(2) 0.02205(17) -0.00114(15) 0.01640(15) 0.00097(16)
K1 0.0396(2) 0.0405(2) 0.02735(19) 0.00394(17) 0.02171(16) 0.00618(17)
Al2 0.0262(2) 0.0248(3) 0.0167(2) 0.00033(19) 0.01161(18) -0.00006(19)
Al1 0.0242(2) 0.0266(3) 0.0214(2) -0.0004(2) 0.01275(19) 0.00041(19)
O10 0.0284(6) 0.0288(7) 0.0188(6) -0.0007(5) 0.0111(5) -0.0023(5)
O11 0.0281(6) 0.0306(7) 0.0198(6) 0.0029(5) 0.0124(5) -0.0004(5)
O13 0.0309(6) 0.0259(6) 0.0222(6) 0.0008(5) 0.0157(5) 0.0010(5)
O15 0.0355(6) 0.0268(6) 0.0204(6) 0.0018(5) 0.0147(5) 0.0005(5)
O7 0.0339(6) 0.0261(6) 0.0269(6) 0.0017(5) 0.0162(5) 0.0031(5)
O9 0.0365(6) 0.0361(7) 0.0189(6) -0.0026(5) 0.0140(5) -0.0037(6)
O3 0.0273(6) 0.0320(7) 0.0279(6) -0.0004(5) 0.0154(5) 0.0012(5)
O2 0.0290(6) 0.0372(7) 0.0227(6) 0.0003(5) 0.0128(5) 0.0048(5)
O5 0.0343(6) 0.0273(7) 0.0235(6) -0.0018(5) 0.0155(5) 0.0011(5)
O6 0.0408(7) 0.0339(7) 0.0253(6) -0.0005(6) 0.0196(6) 0.0016(6)
O12 0.0303(6) 0.0418(8) 0.0242(6) 0.0003(6) 0.0161(5) 0.0017(6)
O16 0.0546(8) 0.0313(7) 0.0222(6) -0.0002(6) 0.0197(6) -0.0013(6)
O14 0.0569(9) 0.0381(8) 0.0280(7) 0.0006(6) 0.0263(7) 0.0082(7)
O1 0.0416(7) 0.0582(10) 0.0260(7) 0.0094(7) 0.0170(6) 0.0069(7)
O4 0.0463(8) 0.0422(8) 0.0460(9) 0.0063(7) 0.0336(7) 0.0001(7)
N3 0.0287(7) 0.0279(8) 0.0199(7) 0.0024(6) 0.0128(6) 0.0031(6)
N1 0.0296(7) 0.0285(8) 0.0247(7) -0.0033(6) 0.0147(6) -0.0032(6)
N4 0.0309(7) 0.0283(8) 0.0199(7) -0.0012(6) 0.0144(6) -0.0025(6)
N2 0.0263(7) 0.0270(8) 0.0240(7) -0.0013(6) 0.0132(6) 0.0019(6)
O17 0.0615(10) 0.0544(11) 0.0311(8) -0.0101(8) 0.0152(7) -0.0043(8)
C23 0.0244(7) 0.0274(9) 0.0244(8) -0.0012(7) 0.0126(6) 0.0010(7)
C55 0.0253(8) 0.0247(8) 0.0242(8) 0.0003(7) 0.0119(7) -0.0032(6)
C42 0.0273(8) 0.0257(9) 0.0213(8) 0.0020(7) 0.0091(6) 0.0016(7)
C65 0.0274(8) 0.0276(9) 0.0239(8) 0.0008(7) 0.0135(7) 0.0006(7)
C7 0.0290(8) 0.0320(10) 0.0241(8) -0.0025(7) 0.0107(7) 0.0011(7)
C49 0.0326(9) 0.0298(9) 0.0189(8) 0.0017(7) 0.0115(7) -0.0033(7)
C50 0.0278(8) 0.0290(9) 0.0239(8) 0.0002(7) 0.0120(7) -0.0032(7)
C70 0.0357(9) 0.0312(10) 0.0225(8) 0.0013(7) 0.0126(7) -0.0013(8)
C37 0.0314(8) 0.0285(9) 0.0237(8) 0.0006(7) 0.0135(7) 0.0008(7)
C20 0.0254(8) 0.0242(9) 0.0379(10) 0.0036(8) 0.0173(7) 0.0040(7)
C22 0.0249(7) 0.0298(9) 0.0214(8) -0.0024(7) 0.0118(6) 0.0009(7)
C57 0.0314(8) 0.0294(9) 0.0239(8) -0.0004(7) 0.0163(7) 0.0011(7)
C45 0.0338(9) 0.0326(10) 0.0216(8) 0.0010(7) 0.0166(7) 0.0030(7)
C24 0.0280(8) 0.0334(10) 0.0259(9) -0.0034(7) 0.0132(7) -0.0022(7)
C43 0.0248(8) 0.0368(10) 0.0259(8) 0.0031(8) 0.0138(7) 0.0023(7)
C30 0.0338(9) 0.0282(9) 0.0280(9) 0.0004(7) 0.0134(7) 0.0007(8)
C14 0.0287(8) 0.0276(9) 0.0290(9) -0.0049(7) 0.0126(7) 0.0017(7)
O8 0.0648(12) 0.0761(15) 0.143(2) 0.0704(16) 0.0767(15) 0.0381(11)
C54 0.0297(8) 0.0291(9) 0.0241(8) -0.0005(7) 0.0133(7) -0.0019(7)
C8 0.0265(8) 0.0361(10) 0.0322(9) -0.0058(8) 0.0166(7) -0.0047(7)
C10 0.0329(9) 0.0326(10) 0.0234(8) -0.0018(7) 0.0164(7) -0.0025(7)
C64 0.0281(8) 0.0280(9) 0.0227(8) 0.0018(7) 0.0125(7) 0.0015(7)
C6 0.0276(8) 0.0372(11) 0.0289(9) -0.0053(8) 0.0114(7) -0.0010(8)
C9 0.0315(8) 0.0316(10) 0.0276(9) -0.0013(8) 0.0176(7) -0.0039(7)
C44 0.0333(9) 0.0368(10) 0.0234(8) 0.0007(8) 0.0167(7) 0.0073(8)
C48 0.0372(9) 0.0335(10) 0.0202(8) -0.0041(7) 0.0153(7) -0.0015(8)
C41 0.0275(8) 0.0331(10) 0.0250(8) -0.0009(7) 0.0118(7) -0.0001(7)
C38 0.0349(9) 0.0402(11) 0.0254(9) -0.0044(8) 0.0114(8) -0.0023(8)
C31 0.0379(10) 0.0331(10) 0.0274(9) 0.0032(8) 0.0167(8) 0.0036(8)
C51 0.0311(9) 0.0314(10) 0.0251(8) 0.0040(7) 0.0097(7) -0.0012(7)
C13 0.0326(9) 0.0327(10) 0.0227(8) 0.0013(7) 0.0130(7) 0.0012(7)
C58 0.0359(9) 0.0293(10) 0.0334(10) 0.0042(8) 0.0233(8) 0.0042(8)
C53 0.0304(9) 0.0317(10) 0.0331(10) -0.0006(8) 0.0164(8) 0.0003(7)
C2 0.0361(9) 0.0360(10) 0.0271(9) -0.0014(8) 0.0139(8) 0.0007(8)
C15 0.0260(8) 0.0260(9) 0.0381(10) -0.0018(8) 0.0150(7) 0.0007(7)
C28 0.0328(9) 0.0332(10) 0.0262(9) -0.0056(8) 0.0140(7) -0.0020(8)
C25 0.0315(9) 0.0411(11) 0.0279(9) 0.0043(8) 0.0149(7) 0.0009(8)
C66 0.0486(11) 0.0312(10) 0.0265(9) 0.0023(8) 0.0205(8) 0.0030(9)
C11 0.0386(9) 0.0321(10) 0.0305(9) -0.0034(8) 0.0211(8) -0.0003(8)
C52 0.0270(8) 0.0353(10) 0.0321(10) 0.0046(8) 0.0097(7) 0.0036(8)
C47 0.0412(10) 0.0354(11) 0.0292(9) 0.0060(8) 0.0209(8) 0.0025(8)
C26 0.0400(10) 0.0303(10) 0.0422(11) 0.0053(9) 0.0239(9) 0.0006(8)
C68 0.0486(11) 0.0255(10) 0.0395(11) -0.0023(9) 0.0216(9) -0.0021(9)
C29 0.0363(10) 0.0338(11) 0.0435(11) 0.0101(9) 0.0229(9) 0.0037(8)
C36 0.0399(10) 0.0378(11) 0.0191(8) -0.0021(7) 0.0133(7) 0.0014(8)
C59 0.0396(10) 0.0344(11) 0.0348(10) 0.0057(9) 0.0206(8) 0.0070(8)
C39 0.0326(9) 0.0462(12) 0.0340(10) -0.0076(9) 0.0105(8) -0.0119(9)
C32 0.0359(10) 0.0458(12) 0.0378(11) 0.0036(9) 0.0204(9) 0.0079(9)
C19 0.0362(9) 0.0273(10) 0.0483(12) 0.0040(9) 0.0268(9) 0.0040(8)
C12 0.0437(10) 0.0428(12) 0.0308(10) 0.0037(9) 0.0225(9) -0.0001(9)
C16 0.0305(9) 0.0313(10) 0.0506(12) -0.0073(9) 0.0167(9) -0.0011(8)
C67 0.0551(12) 0.0278(10) 0.0372(11) 0.0065(9) 0.0250(10) 0.0036(9)
C56 0.0338(9) 0.0495(13) 0.0324(10) -0.0064(9) 0.0213(8) -0.0009(9)
C69 0.0555(12) 0.0342(11) 0.0288(10) -0.0038(8) 0.0198(9) -0.0035(9)
C40 0.0311(9) 0.0466(12) 0.0318(10) -0.0013(9) 0.0161(8) -0.0056(9)
C27 0.0423(10) 0.0291(10) 0.0405(11) -0.0065(9) 0.0223(9) -0.0043(8)
C46 0.0463(11) 0.0473(12) 0.0263(9) -0.0018(9) 0.0232(9) 0.0045(9)
C73 0.0465(11) 0.0472(13) 0.0278(10) -0.0019(9) 0.0157(9) -0.0074(10)
C5 0.0284(9) 0.0557(14) 0.0351(10) -0.0044(10) 0.0120(8) 0.0015(9)
C72 0.0474(11) 0.0364(11) 0.0304(10) -0.0027(9) 0.0149(9) -0.0083(9)
C35 0.0405(10) 0.0387(12) 0.0436(12) 0.0079(10) 0.0219(9) 0.0043(9)
C17 0.0351(10) 0.0315(11) 0.0711(16) -0.0081(11) 0.0254(11) -0.0083(9)
C18 0.0388(10) 0.0346(11) 0.0686(16) 0.0028(11) 0.0338(11) -0.0035(9)
C33 0.0415(10) 0.0420(12) 0.0379(11) 0.0066(9) 0.0179(9) 0.0141(9)
C74 0.0531(12) 0.0425(12) 0.0304(10) -0.0022(9) 0.0134(9) -0.0031(10)
C63 0.0587(13) 0.0315(11) 0.0474(13) -0.0011(10) 0.0294(11) 0.0030(10)
C34 0.0505(12) 0.0359(11) 0.0431(12) 0.0113(10) 0.0214(10) 0.0093(10)
C3 0.0404(10) 0.0490(13) 0.0286(10) 0.0037(9) 0.0093(8) 0.0068(10)
C4 0.0307(9) 0.0620(15) 0.0348(11) -0.0013(11) 0.0063(8) 0.0072(10)
C61 0.0516(13) 0.0395(13) 0.0732(18) 0.0252(13) 0.0366(13) 0.0159(11)
C60 0.0475(12) 0.0489(14) 0.0444(12) 0.0183(11) 0.0222(10) 0.0138(10)
C62 0.0689(16) 0.0285(11) 0.0778(19) 0.0050(12) 0.0420(15) 0.0039(11)
C71 0.0640(15) 0.0548(15) 0.0361(12) -0.0053(11) 0.0257(11) -0.0026(12)
C21 0.0700(16) 0.0468(14) 0.0757(19) 0.0126(13) 0.0578(16) 0.0019(12)
C1 0.0514(13) 0.089(2) 0.0336(12) 0.0206(13) 0.0206(10) 0.0059(14)

loop_
_atom_type_symbol
_atom_type_description
_atom_type_scat_dispersion_real
_atom_type_scat_dispersion_imag
_atom_type_scat_source
C C 0.0181 0.0091 'International Tables Vol C Tables 4.2.6.8 and 6.1.1.4'
H H 0.0000 0.0000 'International Tables Vol C Tables 4.2.6.8 and 6.1.1.4'
Al Al 0.2130 0.2455 'International Tables Vol C Tables 4.2.6.8 and 6.1.1.4'
K K 0.3868 1.0657 'International Tables Vol C Tables 4.2.6.8 and 6.1.1.4'
N N 0.0311 0.0180 'International Tables Vol C Tables 4.2.6.8 and 6.1.1.4'
O O 0.0492 0.0322 'International Tables Vol C Tables 4.2.6.8 and 6.1.1.4'

loop_
_geom_angle_atom_site_label_1
_geom_angle_atom_site_label_2
_geom_angle_atom_site_label_3
_geom_angle
_geom_angle_site_symmetry_1
_geom_angle_site_symmetry_3
_geom_angle_publ_flag
Al2 K2 K1 92.034(14) . . ?
O10 K2 K1 83.08(3) . . ?
O10 K2 Al2 29.57(3) . . ?
O10 K2 O9 57.08(4) . . ?
O10 K2 O6 125.78(4) . . ?
O10 K2 O12 104.95(4) . . ?
O10 K2 O17 143.17(4) . . ?
O11 K2 K1 88.79(3) . . ?
O11 K2 Al2 29.62(3) . . ?
O11 K2 O10 57.78(4) . . ?
O11 K2 O9 106.68(4) . . ?
O11 K2 O6 128.02(4) . . ?
O11 K2 O12 56.73(4) . . ?
O11 K2 O17 102.63(4) . . ?
O9 K2 K1 54.14(3) . . ?
O9 K2 Al2 84.92(3) . . ?
O9 K2 O6 73.53(4) . . ?
O9 K2 O12 115.85(5) . . ?
O9 K2 O17 150.51(4) . . ?
O6 K2 K1 48.02(3) . . ?
O6 K2 Al2 139.99(3) . . ?
O6 K2 O12 76.05(4) . . ?
O6 K2 O17 91.03(4) . . ?
O12 K2 K1 63.38(3) . . ?
O12 K2 Al2 84.09(3) . . ?
O12 K2 O17 83.17(5) . . ?
O16 K2 K1 148.65(3) . . ?
O16 K2 Al2 61.25(3) . . ?
O16 K2 O10 65.59(4) . . ?
O16 K2 O11 75.69(4) . . ?
O16 K2 O9 104.05(5) . . ?
O16 K2 O6 156.19(5) . . ?
O16 K2 O12 123.97(5) . . ?
O16 K2 O17 79.95(5) . . ?
O17 K2 K1 130.62(4) . . ?
O17 K2 Al2 120.95(3) . . ?
Al1 K1 K2 109.739(15) . . ?
O9 K1 K2 46.30(3) . . ?
O9 K1 Al1 110.58(3) . . ?
O3 K1 K2 116.58(3) . . ?
O3 K1 Al1 29.83(3) . . ?
O3 K1 O9 94.03(4) . . ?
O3 K1 O6 75.23(4) . . ?
O3 K1 O1 104.83(4) . . ?
O3 K1 O4 57.45(4) . . ?
O2 K1 K2 108.18(3) . . ?
O2 K1 Al1 29.88(3) . . ?
O2 K1 O9 132.19(4) . . ?
O2 K1 O3 58.54(4) . . ?
O2 K1 O6 67.27(4) . . ?
O2 K1 O1 57.90(4) . . ?
O2 K1 O4 108.52(5) . . ?
O6 K1 K2 47.38(3) . . ?
O6 K1 Al1 62.36(3) . . ?
O6 K1 O9 68.14(4) . . ?
O14 K1 K2 74.66(4) . . ?
O14 K1 Al1 175.16(4) . . ?
O14 K1 O9 73.83(4) . . ?
O14 K1 O3 150.28(5) . . ?
O14 K1 O2 147.65(5) . . ?
O14 K1 O6 122.00(5) . . ?
O14 K1 O1 91.64(5) . . ?
O14 K1 O4 93.31(5) . . ?
O1 K1 K2 117.76(4) . . ?
O1 K1 Al1 84.52(3) . . ?
O1 K1 O9 160.36(5) . . ?
O1 K1 O6 111.08(5) . . ?
O4 K1 K2 126.29(4) . . ?
O4 K1 Al1 85.64(3) . . ?
O4 K1 O9 79.99(4) . . ?
O4 K1 O6 120.08(5) . . ?
O4 K1 O1 114.68(5) . . ?
O10 Al2 K2 47.14(4) . . ?
O10 Al2 O11 91.55(6) . . ?
O10 Al2 O13 94.30(6) . . ?
O10 Al2 O15 95.96(6) . . ?
O10 Al2 N3 89.27(6) . . ?
O10 Al2 N4 177.73(7) . . ?
O11 Al2 K2 47.05(4) . . ?
O11 Al2 O13 91.89(6) . . ?
O11 Al2 O15 93.19(6) . . ?
O11 Al2 N3 178.48(7) . . ?
O11 Al2 N4 90.03(6) . . ?
O13 Al2 K2 107.00(4) . . ?
O13 Al2 N3 86.77(6) . . ?
O13 Al2 N4 84.02(6) . . ?
O15 Al2 K2 84.00(4) . . ?
O15 Al2 O13 168.42(6) . . ?
O15 Al2 N3 87.99(6) . . ?
O15 Al2 N4 85.58(6) . . ?
N3 Al2 K2 134.10(5) . . ?
N3 Al2 N4 89.11(6) . . ?
N4 Al2 K2 134.85(4) . . ?
O7 Al1 K1 108.17(4) . . ?
O7 Al1 O5 166.72(6) . . ?
O7 Al1 N1 85.65(6) . . ?
O7 Al1 N2 86.35(6) . . ?
O3 Al1 K1 47.30(4) . . ?
O3 Al1 O7 98.24(6) . . ?
O3 Al1 O2 90.85(6) . . ?
O3 Al1 O5 92.46(6) . . ?
O3 Al1 N1 176.07(7) . . ?
O3 Al1 N2 90.18(6) . . ?
O2 Al1 K1 45.66(4) . . ?
O2 Al1 O7 91.75(6) . . ?
O2 Al1 O5 95.97(6) . . ?
O2 Al1 N1 88.45(6) . . ?
O2 Al1 N2 177.95(7) . . ?
O5 Al1 K1 84.89(4) . . ?
O5 Al1 N1 83.77(6) . . ?
O5 Al1 N2 85.76(6) . . ?
N1 Al1 K1 130.90(5) . . ?
N2 Al1 K1 135.79(4) . . ?
N2 Al1 N1 90.64(6) . . ?
Al2 O10 K2 103.29(5) . . ?
C42 O10 K2 125.56(11) . . ?
C42 O10 Al2 126.28(11) . . ?
Al2 O11 K2 103.32(5) . . ?
C55 O11 K2 126.36(10) . . ?
C55 O11 Al2 126.09(11) . . ?
C57 O13 Al2 134.82(12) . . ?
C64 O15 Al2 131.41(12) . . ?
C29 O7 Al1 133.12(13) . . ?
K2 O9 K1 79.56(4) . . ?
C37 O9 K2 123.23(11) . . ?
C37 O9 K1 109.29(11) . . ?
C37 O9 C36 116.45(15) . . ?
C36 O9 K2 119.18(11) . . ?
C36 O9 K1 91.90(10) . . ?
Al1 O3 K1 102.87(6) . . ?
C20 O3 K1 125.65(11) . . ?
C20 O3 Al1 127.07(12) . . ?
Al1 O2 K1 104.46(6) . . ?
C7 O2 K1 125.61(11) . . ?
C7 O2 Al1 126.06(12) . . ?
C22 O5 Al1 135.47(12) . . ?
K2 O6 K1 84.60(4) . . ?
C22 O6 K2 145.44(13) . . ?
C22 O6 K1 127.31(13) . . ?
C54 O12 K2 123.08(10) . . ?
C54 O12 C56 116.52(15) . . ?
C56 O12 K2 119.63(12) . . ?
C64 O16 K2 128.92(13) . . ?
C57 O14 K1 163.76(14) . . ?
C2 O1 K1 121.41(12) . . ?
C2 O1 C1 117.36(18) . . ?
C1 O1 K1 120.30(14) . . ?
C19 O4 K1 123.43(11) . . ?
C19 O4 C21 117.3(2) . . ?
C21 O4 K1 119.16(17) . . ?
C43 N3 Al2 120.67(12) . . ?
C43 N3 C44 116.03(15) . . ?
C44 N3 Al2 123.28(12) . . ?
C8 N1 Al1 121.61(13) . . ?
C8 N1 C9 116.42(15) . . ?
C9 N1 Al1 121.96(12) . . ?
C49 N4 Al2 120.41(12) . . ?
C49 N4 C48 115.49(16) . . ?
C48 N4 Al2 124.09(12) . . ?
C14 N2 Al1 120.20(13) . . ?
C14 N2 C13 115.32(16) . . ?
C13 N2 Al1 124.48(12) . . ?
C74 O17 K2 103.16(14) . . ?
C74 O17 C71 103.72(19) . . ?
C71 O17 K2 117.93(16) . . ?
C24 C23 C22 122.04(17) . . ?
C28 C23 C22 118.91(17) . . ?
C28 C23 C24 119.05(18) . . ?
O11 C55 C50 123.55(16) . . ?
O11 C55 C54 119.15(16) . . ?
C50 C55 C54 117.24(17) . . ?
O10 C42 C37 119.71(16) . . ?
O10 C42 C41 123.16(17) . . ?
C41 C42 C37 117.08(17) . . ?
C70 C65 C64 121.27(17) . . ?
C70 C65 C66 118.79(18) . . ?
C66 C65 C64 119.90(17) . . ?
O2 C7 C6 122.89(18) . . ?
O2 C7 C2 119.58(17) . . ?
C6 C7 C2 117.49(18) . . ?
N4 C49 C50 126.91(17) . . ?
C55 C50 C49 121.33(17) . . ?
C55 C50 C51 121.12(17) . . ?
C51 C50 C49 117.28(17) . . ?
C65 C70 C69 120.45(19) . . ?
O9 C37 C42 114.38(16) . . ?
C38 C37 O9 124.09(17) . . ?
C38 C37 C42 121.53(17) . . ?
O3 C20 C15 123.45(16) . . ?
O3 C20 C19 119.11(19) . . ?
C15 C20 C19 117.40(19) . . ?
O5 C22 C23 114.67(15) . . ?
O6 C22 O5 126.29(18) . . ?
O6 C22 C23 119.04(16) . . ?
O13 C57 C58 114.44(15) . . ?
O14 C57 O13 126.69(18) . . ?
O14 C57 C58 118.87(17) . . ?
C44 C45 C48 109.54(15) . . ?
C44 C45 C46 107.06(16) . . ?
C48 C45 C46 107.22(16) . . ?
C47 C45 C44 110.84(17) . . ?
C47 C45 C48 112.10(16) . . ?
C47 C45 C46 109.89(16) . . ?
C25 C24 C23 120.24(19) . . ?
N3 C43 C41 126.32(16) . . ?
C31 C30 C29 121.90(18) . . ?
C31 C30 C35 118.93(19) . . ?
C35 C30 C29 119.13(18) . . ?
N2 C14 C15 126.76(18) . . ?
O12 C54 C55 114.30(16) . . ?
O12 C54 C53 124.59(16) . . ?
C53 C54 C55 121.10(17) . . ?
N1 C8 C6 126.83(17) . . ?
C9 C10 C12 106.17(16) . . ?
C13 C10 C9 110.36(15) . . ?
C13 C10 C12 107.65(16) . . ?
C11 C10 C9 110.81(16) . . ?
C11 C10 C13 111.55(16) . . ?
C11 C10 C12 110.11(16) . . ?
O15 C64 C65 115.49(15) . . ?
O16 C64 O15 126.28(18) . . ?
O16 C64 C65 118.22(17) . . ?
C7 C6 C8 120.65(18) . . ?
C5 C6 C7 119.92(19) . . ?
C5 C6 C8 119.42(18) . . ?
N1 C9 C10 114.53(16) . . ?
N3 C44 C45 114.20(15) . . ?
N4 C48 C45 114.32(15) . . ?
C42 C41 C43 120.73(18) . . ?
C42 C41 C40 120.83(18) . . ?
C40 C41 C43 118.12(16) . . ?
C37 C38 C39 120.16(19) . . ?
C32 C31 C30 120.5(2) . . ?
C52 C51 C50 120.08(18) . . ?
N2 C13 C10 115.74(16) . . ?
C59 C58 C57 120.98(18) . . ?
C59 C58 C63 118.8(2) . . ?
C63 C58 C57 120.16(19) . . ?
C54 C53 C52 120.49(17) . . ?
O1 C2 C7 114.37(18) . . ?
O1 C2 C3 124.54(19) . . ?
C3 C2 C7 121.09(19) . . ?
C20 C15 C14 121.58(18) . . ?
C20 C15 C16 120.96(18) . . ?
C16 C15 C14 117.20(19) . . ?
C27 C28 C23 120.64(18) . . ?
C26 C25 C24 120.41(18) . . ?
C67 C66 C65 120.59(19) . . ?
C51 C52 C53 119.93(18) . . ?
C27 C26 C25 119.5(2) . . ?
C69 C68 C67 119.7(2) . . ?
O7 C29 C30 114.96(16) . . ?
O8 C29 O7 125.5(2) . . ?
O8 C29 C30 119.6(2) . . ?
C60 C59 C58 119.9(2) . . ?
C40 C39 C38 120.0(2) . . ?
C31 C32 C33 120.55(19) . . ?
O4 C19 C20 114.33(19) . . ?
O4 C19 C18 125.14(19) . . ?
C18 C19 C20 120.5(2) . . ?
C17 C16 C15 120.4(2) . . ?
C68 C67 C66 120.0(2) . . ?
C68 C69 C70 120.4(2) . . ?
C39 C40 C41 120.41(18) . . ?
C26 C27 C28 120.2(2) . . ?
C74 C73 C72 104.13(18) . . ?
C4 C5 C6 121.73(19) . . ?
C71 C72 C73 102.75(19) . . ?
C34 C35 C30 120.6(2) . . ?
C16 C17 C18 119.8(2) . . ?
C19 C18 C17 120.9(2) . . ?
C32 C33 C34 119.4(2) . . ?
O17 C74 C73 104.3(2) . . ?
C62 C63 C58 121.0(2) . . ?
C35 C34 C33 120.1(2) . . ?
C2 C3 C4 120.5(2) . . ?
C5 C4 C3 119.3(2) . . ?
C62 C61 C60 120.0(2) . . ?
C61 C60 C59 120.5(2) . . ?
C61 C62 C63 119.7(3) . . ?
O17 C71 C72 105.24(19) . . ?

loop_
_geom_bond_atom_site_label_1
_geom_bond_atom_site_label_2
_geom_bond_distance
_geom_bond_site_symmetry_2
_geom_bond_publ_flag
K2 K1 3.7986(6) . ?
K2 Al2 3.6286(6) . ?
K2 O10 2.7330(12) . ?
K2 O11 2.7296(13) . ?
K2 O9 2.7923(15) . ?
K2 O6 2.8076(14) . ?
K2 O12 2.8129(14) . ?
K2 O16 2.6571(15) . ?
K2 O17 3.146(2) . ?
K1 Al1 3.5995(6) . ?
K1 O9 3.1304(15) . ?
K1 O3 2.7137(14) . ?
K1 O2 2.6588(13) . ?
K1 O6 2.8365(15) . ?
K1 O14 2.6320(14) . ?
K1 O1 2.7808(16) . ?
K1 O4 2.7698(18) . ?
Al2 O10 1.8399(13) . ?
Al2 O11 1.8432(12) . ?
Al2 O13 1.9152(14) . ?
Al2 O15 1.8982(14) . ?
Al2 N3 2.0383(15) . ?
Al2 N4 2.0743(16) . ?
Al1 O7 1.8784(14) . ?
Al1 O3 1.8364(12) . ?
Al1 O2 1.8519(14) . ?
Al1 O5 1.9060(15) . ?
Al1 N1 2.0646(15) . ?
Al1 N2 2.0584(16) . ?
O10 C42 1.301(2) . ?
O11 C55 1.313(2) . ?
O13 C57 1.287(2) . ?
O15 C64 1.288(2) . ?
O7 C29 1.288(3) . ?
O9 C37 1.377(2) . ?
O9 C36 1.432(2) . ?
O3 C20 1.306(2) . ?
O2 C7 1.308(2) . ?
O5 C22 1.275(2) . ?
O6 C22 1.240(2) . ?
O12 C54 1.379(2) . ?
O12 C56 1.427(2) . ?
O16 C64 1.233(2) . ?
O14 C57 1.229(2) . ?
O1 C2 1.369(3) . ?
O1 C1 1.422(3) . ?
O4 C19 1.375(3) . ?
O4 C21 1.426(2) . ?
N3 C43 1.283(3) . ?
N3 C44 1.464(2) . ?
N1 C8 1.286(3) . ?
N1 C9 1.465(2) . ?
N4 C49 1.286(3) . ?
N4 C48 1.469(2) . ?
N2 C14 1.290(3) . ?
N2 C13 1.470(2) . ?
O17 C74 1.420(3) . ?
O17 C71 1.443(3) . ?
C23 C22 1.509(3) . ?
C23 C24 1.395(3) . ?
C23 C28 1.391(3) . ?
C55 C50 1.411(2) . ?
C55 C54 1.423(2) . ?
C42 C37 1.424(3) . ?
C42 C41 1.407(3) . ?
C65 C70 1.385(3) . ?
C65 C64 1.511(3) . ?
C65 C66 1.394(3) . ?
C7 C6 1.411(3) . ?
C7 C2 1.422(3) . ?
C49 C50 1.445(3) . ?
C50 C51 1.411(3) . ?
C70 C69 1.391(3) . ?
C37 C38 1.375(3) . ?
C20 C15 1.402(3) . ?
C20 C19 1.432(3) . ?
C57 C58 1.512(3) . ?
C45 C44 1.528(3) . ?
C45 C48 1.533(3) . ?
C45 C47 1.522(3) . ?
C45 C46 1.537(2) . ?
C24 C25 1.390(3) . ?
C43 C41 1.444(3) . ?
C30 C31 1.384(3) . ?
C30 C29 1.510(3) . ?
C30 C35 1.391(3) . ?
C14 C15 1.448(3) . ?
O8 C29 1.214(3) . ?
C54 C53 1.381(3) . ?
C8 C6 1.434(3) . ?
C10 C9 1.532(3) . ?
C10 C13 1.531(3) . ?
C10 C11 1.530(3) . ?
C10 C12 1.533(3) . ?
C6 C5 1.411(3) . ?
C41 C40 1.414(3) . ?
C38 C39 1.408(3) . ?
C31 C32 1.383(3) . ?
C51 C52 1.376(3) . ?
C58 C59 1.391(3) . ?
C58 C63 1.394(3) . ?
C53 C52 1.405(3) . ?
C2 C3 1.385(3) . ?
C15 C16 1.414(3) . ?
C28 C27 1.389(3) . ?
C25 C26 1.389(3) . ?
C66 C67 1.389(3) . ?
C26 C27 1.389(3) . ?
C68 C67 1.383(3) . ?
C68 C69 1.378(3) . ?
C59 C60 1.389(3) . ?
C39 C40 1.366(3) . ?
C32 C33 1.383(3) . ?
C19 C18 1.379(3) . ?
C16 C17 1.367(3) . ?
C73 C72 1.541(3) . ?
C73 C74 1.526(3) . ?
C5 C4 1.361(3) . ?
C72 C71 1.528(3) . ?
C35 C34 1.386(3) . ?
C17 C18 1.401(4) . ?
C33 C34 1.387(3) . ?
C63 C62 1.385(4) . ?
C3 C4 1.404(3) . ?
C61 C60 1.384(4) . ?
C61 C62 1.377(5) . ?

loop_
_smtbx_masks_void_nr
_smtbx_masks_void_average_x
_smtbx_masks_void_average_y
_smtbx_masks_void_average_z
_smtbx_masks_void_volume
_smtbx_masks_void_count_electrons
_smtbx_masks_void_content
1 -0.103 -0.062 0.144 163.2 41.2 THF
2 0.103 0.062 0.856 163.2 39.6 THF
3 0.397 0.562 0.644 163.2 40.0 THF
4 0.603 0.438 0.356 163.2 40.8 THF
